data_4063572
loop_
_publ_author_name
'Sazama, Graham T.'
'Betley, Theodore A.'

_publ_section_title
;
 Reductive Coupling of CO Templated by Iron Bound to the
 Tris(pyrrolide)ethane Scaffold
;
_journal_issue 16
_journal_name_full Organometallics
_journal_page_first 4315
_journal_paper_doi 10.1021/om2003859
_journal_volume 30
_journal_year 2011
_chemical_formula_sum 'C69 H86 Fe Li N6 O'
_chemical_formula_weight 1078.23
_chemical_name_common '[(tpe)Fe(NCtBu)3][Li(THF)]'
_chemical_name_systematic
; 
 ? 
;
_space_group_IT_number 2
_symmetry_cell_setting triclinic
_symmetry_space_group_name_Hall '-P 1'
_symmetry_space_group_name_H-M 'P -1'
_atom_sites_solution_hydrogens geom
_atom_sites_solution_primary direct
_atom_sites_solution_secondary difmap
_audit_creation_method SHELXL-97
_cell_angle_alpha 88.352(4)
_cell_angle_beta 84.975(4)
_cell_angle_gamma 72.407(4)
_cell_formula_units_Z 2
_cell_length_a 10.7409(7)
_cell_length_b 12.5697(8)
_cell_length_c 23.8076(15)
_cell_measurement_reflns_used 7342
_cell_measurement_temperature 103(2)
_cell_measurement_theta_max 22.79
_cell_measurement_theta_min 2.30
_cell_volume 3052.1(3)
_computing_cell_refinement 'Bruker SAINT'
_computing_data_collection 'Bruker APEX2'
_computing_data_reduction 'Bruker SAINT'
_computing_molecular_graphics 'Bruker SHELXTL'
_computing_publication_material 'Bruker SHELXTL'
_computing_structure_refinement 'SHELXL-97 (Sheldrick, 2008)'
_computing_structure_solution 'SHELXS-97 (Sheldrick, 2008)'
_diffrn_ambient_temperature 103(2)
_diffrn_measured_fraction_theta_full 0.995
_diffrn_measured_fraction_theta_max 0.995
_diffrn_measurement_device_type 'Bruker APEX-II CCD'
_diffrn_measurement_method '\f and \w scans'
_diffrn_radiation_monochromator graphite
_diffrn_radiation_source 'fine-focus sealed tube'
_diffrn_radiation_type MoK\a
_diffrn_radiation_wavelength 0.71073
_diffrn_reflns_av_R_equivalents 0.0766
_diffrn_reflns_av_sigmaI/netI 0.0676
_diffrn_reflns_limit_h_max 14
_diffrn_reflns_limit_h_min -14
_diffrn_reflns_limit_k_max 16
_diffrn_reflns_limit_k_min -16
_diffrn_reflns_limit_l_max 32
_diffrn_reflns_limit_l_min -32
_diffrn_reflns_number 72882
_diffrn_reflns_theta_full 28.63
_diffrn_reflns_theta_max 28.63
_diffrn_reflns_theta_min 0.86
_exptl_absorpt_coefficient_mu 0.294
_exptl_absorpt_correction_T_max 0.9854
_exptl_absorpt_correction_T_min 0.9381
_exptl_absorpt_correction_type multi-scan
_exptl_absorpt_process_details 'SADABS (Bruker AXS, 2004)'
_exptl_crystal_colour orange
_exptl_crystal_density_diffrn 1.173
_exptl_crystal_density_meas ?
_exptl_crystal_density_method 'not measured'
_exptl_crystal_description prism
_exptl_crystal_F_000 1158
_exptl_crystal_size_max 0.22
_exptl_crystal_size_mid 0.19
_exptl_crystal_size_min 0.05
_refine_diff_density_max 0.494
_refine_diff_density_min -0.310
_refine_diff_density_rms 0.068
_refine_ls_extinction_method none
_refine_ls_goodness_of_fit_ref 1.016
_refine_ls_hydrogen_treatment constr
_refine_ls_matrix_type full
_refine_ls_number_parameters 732
_refine_ls_number_reflns 15598
_refine_ls_number_restraints 6
_refine_ls_restrained_S_all 1.016
_refine_ls_R_factor_all 0.0880
_refine_ls_R_factor_gt 0.0536
_refine_ls_shift/su_max 0.002
_refine_ls_shift/su_mean 0.000
_refine_ls_structure_factor_coef Fsqd
_refine_ls_weighting_details 'calc w=1/[\s^2^(Fo^2^)+(0.0494P)^2^+1.6066P] where P=(Fo^2^+2Fc^2^)/3'
_refine_ls_weighting_scheme calc
_refine_ls_wR_factor_gt 0.1113
_refine_ls_wR_factor_ref 0.1321
_reflns_number_gt 11040
_reflns_number_total 15598
_reflns_threshold_expression >2sigma(I)
_cod_data_source_file om2003859_si_002.cif
_cod_data_source_block gts016
_cod_depositor_comments
;
The following automatic conversions were performed:

'_symmetry_cell_setting' value 'Triclinic' changed to 'triclinic'
according to the built-in table from CIF Core dictionary named
'cif_core.dic' version 2.4.1 from 2010-06-29.

Automatic conversion script
Id: cif_fix_values 1715 2011-07-08 13:25:40Z adriana 

The following automatic conversions were performed:

'_exptl_crystal_density_meas' value 'not measured' was changed to '?'
- the value is perceived as not measured.

Automatic conversion script
Id: cif_fix_values 3008 2015-01-20 13:52:24Z robertas 
;
_cod_original_sg_symbol_H-M P-1
_cod_database_code 4063572

loop_
_symmetry_equiv_pos_as_xyz
'x, y, z'
'-x, -y, -z'

loop_
_atom_site_label
_atom_site_type_symbol
_atom_site_fract_x
_atom_site_fract_y
_atom_site_fract_z
_atom_site_U_iso_or_equiv
_atom_site_adp_type
_atom_site_occupancy
_atom_site_symmetry_multiplicity
_atom_site_calc_flag
_atom_site_refinement_flags
_atom_site_disorder_group
Fe1 Fe 0.51943(3) 0.72363(2) 0.743776(12) 0.01515(8) Uani 1 1 d . .
C1 C 0.7112(2) 0.71245(18) 0.89637(9) 0.0238(5) Uani 1 1 d . .
H1C H 0.7921 0.7336 0.8951 0.036 Uiso 1 1 calc R .
H1A H 0.7286 0.6351 0.9095 0.036 Uiso 1 1 calc R .
H1B H 0.6442 0.7619 0.9223 0.036 Uiso 1 1 calc R .
C2 C 0.66264(19) 0.72285(16) 0.83750(8) 0.0182(4) Uani 1 1 d . .
N1 N 0.55698(16) 0.86137(13) 0.76982(7) 0.0165(3) Uani 1 1 d . .
C10 C 0.6289(2) 0.84047(16) 0.81590(8) 0.0186(4) Uani 1 1 d . .
C11 C 0.6589(2) 0.93404(17) 0.83143(9) 0.0232(5) Uani 1 1 d . .
H11 H 0.7078 0.9406 0.8618 0.028 Uiso 1 1 calc R .
C12 C 0.6014(2) 1.01871(18) 0.79257(10) 0.0264(5) Uani 1 1 d . .
H12 H 0.6047 1.0934 0.7919 0.032 Uiso 1 1 calc R .
C13 C 0.5397(2) 0.97174(16) 0.75578(9) 0.0201(4) Uani 1 1 d . .
C14 C 0.4480(2) 1.03490(16) 0.71483(9) 0.0197(4) Uani 1 1 d . .
C15 C 0.4926(2) 1.06273(17) 0.66089(9) 0.0226(4) Uani 1 1 d . .
C16 C 0.4022(2) 1.12828(17) 0.62564(9) 0.0259(5) Uani 1 1 d . .
H16 H 0.4327 1.1458 0.5889 0.031 Uiso 1 1 calc R .
C17 C 0.2697(2) 1.16880(17) 0.64222(10) 0.0264(5) Uani 1 1 d . .
C18 C 0.2270(2) 1.14429(17) 0.69651(10) 0.0259(5) Uani 1 1 d . .
H18 H 0.1367 1.1725 0.7089 0.031 Uiso 1 1 calc R .
C19 C 0.3144(2) 1.07899(16) 0.73316(9) 0.0218(4) Uani 1 1 d . .
C151 C 0.6367(2) 1.0282(2) 0.64176(11) 0.0331(6) Uani 1 1 d . .
H15A H 0.6483 1.0163 0.6009 0.050 Uiso 1 1 calc R .
H15B H 0.6814 0.9587 0.6608 0.050 Uiso 1 1 calc R .
H15C H 0.6740 1.0869 0.6511 0.050 Uiso 1 1 calc R .
C171 C 0.1740(3) 1.2386(2) 0.60263(11) 0.0386(6) Uani 1 1 d . .
H17B H 0.2208 1.2733 0.5741 0.058 Uiso 1 1 calc R .
H17C H 0.1063 1.2968 0.6241 0.058 Uiso 1 1 calc R .
H17A H 0.1329 1.1909 0.5840 0.058 Uiso 1 1 calc R .
C191 C 0.2679(2) 1.06272(18) 0.79345(9) 0.0269(5) Uani 1 1 d . .
H19B H 0.1719 1.0876 0.7977 0.040 Uiso 1 1 calc R .
H19C H 0.3015 1.1065 0.8184 0.040 Uiso 1 1 calc R .
H19A H 0.3002 0.9835 0.8035 0.040 Uiso 1 1 calc R .
N2 N 0.71638(16) 0.64193(13) 0.74403(7) 0.0161(3) Uani 1 1 d . .
C20 C 0.7613(2) 0.64880(16) 0.79550(8) 0.0180(4) Uani 1 1 d . .
C21 C 0.8850(2) 0.57367(17) 0.79929(9) 0.0201(4) Uani 1 1 d . .
H21 H 0.9460 0.5729 0.8288 0.024 Uiso 1 1 calc R .
C22 C 0.9193(2) 0.51839(17) 0.74638(9) 0.0211(4) Uani 1 1 d . .
H22 H 1.0047 0.4619 0.7343 0.025 Uiso 1 1 calc R .
C23 C 0.81483(19) 0.56196(16) 0.71336(9) 0.0186(4) Uani 1 1 d . .
C24 C 0.81242(19) 0.53607(17) 0.65291(9) 0.0185(4) Uani 1 1 d . .
C25 C 0.8202(2) 0.42786(17) 0.63601(9) 0.0211(4) Uani 1 1 d . .
C26 C 0.8248(2) 0.40414(18) 0.57899(9) 0.0232(5) Uani 1 1 d . .
H26 H 0.8298 0.3307 0.5682 0.028 Uiso 1 1 calc R .
C27 C 0.8223(2) 0.48403(18) 0.53734(9) 0.0231(5) Uani 1 1 d . .
C28 C 0.8175(2) 0.59009(18) 0.55458(9) 0.0236(5) Uani 1 1 d . .
H28 H 0.8168 0.6460 0.5268 0.028 Uiso 1 1 calc R .
C29 C 0.8137(2) 0.61711(17) 0.61106(9) 0.0206(4) Uani 1 1 d . .
C251 C 0.8225(2) 0.33622(17) 0.67880(9) 0.0261(5) Uani 1 1 d . .
H25A H 0.8169 0.2700 0.6597 0.039 Uiso 1 1 calc R .
H25B H 0.7479 0.3618 0.7070 0.039 Uiso 1 1 calc R .
H25C H 0.9043 0.3175 0.6974 0.039 Uiso 1 1 calc R .
C271 C 0.8253(2) 0.4582(2) 0.47565(9) 0.0307(5) Uani 1 1 d . .
H27C H 0.8939 0.4830 0.4544 0.046 Uiso 1 1 calc R .
H27A H 0.7402 0.4973 0.4617 0.046 Uiso 1 1 calc R .
H27B H 0.8438 0.3776 0.4708 0.046 Uiso 1 1 calc R .
C291 C 0.8196(2) 0.73116(18) 0.62565(10) 0.0260(5) Uani 1 1 d . .
H29A H 0.7848 0.7840 0.5956 0.039 Uiso 1 1 calc R .
H29C H 0.9108 0.7279 0.6295 0.039 Uiso 1 1 calc R .
H29B H 0.7671 0.7559 0.6613 0.039 Uiso 1 1 calc R .
N3 N 0.55900(16) 0.56888(14) 0.84493(7) 0.0176(3) Uani 1 1 d . .
C30 C 0.5385(2) 0.68499(16) 0.83620(8) 0.0181(4) Uani 1 1 d . .
C31 C 0.4145(2) 0.74355(17) 0.86463(8) 0.0193(4) Uani 1 1 d . .
H31 H 0.3779 0.8222 0.8678 0.023 Uiso 1 1 calc R .
C32 C 0.3580(2) 0.66491(17) 0.88648(8) 0.0200(4) Uani 1 1 d . .
H32 H 0.2737 0.6786 0.9061 0.024 Uiso 1 1 calc R .
C33 C 0.4513(2) 0.55849(17) 0.87388(8) 0.0180(4) Uani 1 1 d . .
C34 C 0.43747(19) 0.44764(16) 0.89131(8) 0.0181(4) Uani 1 1 d . .
C35 C 0.3374(2) 0.41057(17) 0.87267(9) 0.0206(4) Uani 1 1 d . .
C36 C 0.3300(2) 0.30485(18) 0.88847(9) 0.0258(5) Uani 1 1 d . .
H36 H 0.2650 0.2786 0.8740 0.031 Uiso 1 1 calc R .
C37 C 0.4146(2) 0.23686(18) 0.92460(9) 0.0277(5) Uani 1 1 d . .
C38 C 0.5082(2) 0.27787(18) 0.94540(9) 0.0257(5) Uani 1 1 d . .
H38 H 0.5642 0.2339 0.9716 0.031 Uiso 1 1 calc R .
C39 C 0.5226(2) 0.38109(17) 0.92912(9) 0.0212(4) Uani 1 1 d . .
C391 C 0.6264(2) 0.42018(19) 0.95306(9) 0.0257(5) Uani 1 1 d . .
H39C H 0.6513 0.3798 0.9882 0.039 Uiso 1 1 calc R .
H39B H 0.5920 0.5004 0.9608 0.039 Uiso 1 1 calc R .
H39A H 0.7035 0.4058 0.9258 0.039 Uiso 1 1 calc R .
C371 C 0.4046(3) 0.12267(19) 0.94127(11) 0.0392(6) Uani 1 1 d . .
H37C H 0.4276 0.1064 0.9802 0.059 Uiso 1 1 calc R .
H37A H 0.4650 0.0664 0.9161 0.059 Uiso 1 1 calc R .
H37B H 0.3147 0.1211 0.9384 0.059 Uiso 1 1 calc R .
C351 C 0.2331(2) 0.48485(19) 0.83815(9) 0.0267(5) Uani 1 1 d . .
H35A H 0.1953 0.4386 0.8167 0.040 Uiso 1 1 calc R .
H35B H 0.2723 0.5298 0.8121 0.040 Uiso 1 1 calc R .
H35C H 0.1641 0.5343 0.8633 0.040 Uiso 1 1 calc R .
N4A N 0.22566(17) 0.81933(14) 0.75020(7) 0.0206(4) Uani 1 1 d . .
C1A C 0.3394(2) 0.78648(16) 0.75061(8) 0.0169(4) Uani 1 1 d . .
C2A C 0.0834(2) 0.84175(18) 0.75762(9) 0.0224(4) Uani 1 1 d . .
C3A C 0.0511(2) 0.7470(2) 0.72977(11) 0.0351(6) Uani 1 1 d . .
H3AC H 0.0967 0.6759 0.7472 0.053 Uiso 1 1 calc R .
H3AA H 0.0795 0.7451 0.6895 0.053 Uiso 1 1 calc R .
H3AB H -0.0437 0.7589 0.7347 0.053 Uiso 1 1 calc R .
C4A C 0.0437(2) 0.8441(2) 0.82078(10) 0.0323(5) Uani 1 1 d . .
H4AC H 0.0689 0.9032 0.8384 0.048 Uiso 1 1 calc R .
H4AB H 0.0882 0.7719 0.8375 0.048 Uiso 1 1 calc R .
H4AA H -0.0513 0.8587 0.8270 0.048 Uiso 1 1 calc R .
C5A C 0.0171(2) 0.9529(2) 0.72991(11) 0.0342(6) Uani 1 1 d . .
H5AC H 0.0400 1.0128 0.7480 0.051 Uiso 1 1 calc R .
H5AB H -0.0781 0.9675 0.7342 0.051 Uiso 1 1 calc R .
H5AA H 0.0470 0.9499 0.6897 0.051 Uiso 1 1 calc R .
N4B N 0.48944(18) 0.78046(14) 0.62200(7) 0.0223(4) Uani 1 1 d . .
C1B C 0.51085(19) 0.76102(16) 0.66882(9) 0.0178(4) Uani 1 1 d . .
C2B C 0.4254(2) 0.80585(18) 0.56994(9) 0.0241(5) Uani 1 1 d . .
C3B C 0.2827(3) 0.8716(2) 0.58556(12) 0.0447(7) Uani 1 1 d . .
H3BC H 0.2787 0.9393 0.6060 0.067 Uiso 1 1 calc R .
H3BB H 0.2406 0.8255 0.6096 0.067 Uiso 1 1 calc R .
H3BA H 0.2369 0.8923 0.5512 0.067 Uiso 1 1 calc R .
C4B C 0.4927(3) 0.8761(2) 0.53325(10) 0.0418(7) Uani 1 1 d . .
H4BB H 0.5841 0.8327 0.5233 0.063 Uiso 1 1 calc R .
H4BC H 0.4900 0.9432 0.5539 0.063 Uiso 1 1 calc R .
H4BA H 0.4475 0.8979 0.4988 0.063 Uiso 1 1 calc R .
C5B C 0.4392(3) 0.6962(2) 0.54092(11) 0.0419(7) Uani 1 1 d . .
H5BC H 0.5323 0.6546 0.5340 0.063 Uiso 1 1 calc R .
H5BA H 0.3991 0.7114 0.5050 0.063 Uiso 1 1 calc R .
H5BB H 0.3951 0.6518 0.5651 0.063 Uiso 1 1 calc R .
N4C N 0.46849(17) 0.51403(14) 0.70775(7) 0.0217(4) Uani 1 1 d . .
C1C C 0.49090(19) 0.59214(16) 0.72435(8) 0.0164(4) Uani 1 1 d . .
C2C C 0.4260(2) 0.42566(17) 0.68479(9) 0.0205(4) Uani 1 1 d . .
C3C C 0.4976(2) 0.39437(18) 0.62634(9) 0.0269(5) Uani 1 1 d . .
H3CC H 0.5922 0.3660 0.6297 0.040 Uiso 1 1 calc R .
H3CB H 0.4784 0.4605 0.6019 0.040 Uiso 1 1 calc R .
H3CA H 0.4679 0.3366 0.6099 0.040 Uiso 1 1 calc R .
C4C C 0.2783(2) 0.4706(2) 0.68003(10) 0.0276(5) Uani 1 1 d . .
H4CC H 0.2335 0.4928 0.7174 0.041 Uiso 1 1 calc R .
H4CA H 0.2473 0.4124 0.6648 0.041 Uiso 1 1 calc R .
H4CB H 0.2593 0.5355 0.6548 0.041 Uiso 1 1 calc R .
C5C C 0.4598(2) 0.32536(17) 0.72472(9) 0.0255(5) Uani 1 1 d . .
H5CB H 0.5552 0.2950 0.7249 0.038 Uiso 1 1 calc R .
H5CA H 0.4244 0.2678 0.7119 0.038 Uiso 1 1 calc R .
H5CC H 0.4214 0.3490 0.7629 0.038 Uiso 1 1 calc R .
Li1 Li 0.7273(4) 0.4808(3) 0.80364(16) 0.0248(8) Uani 1 1 d . .
O1 O 0.80700(15) 0.32835(12) 0.82438(6) 0.0248(3) Uani 1 1 d . .
C1T C 0.9369(2) 0.2862(2) 0.84243(12) 0.0359(6) Uani 1 1 d . .
H1TB H 0.9614 0.3454 0.8612 0.043 Uiso 1 1 calc R .
H1TA H 1.0015 0.2575 0.8100 0.043 Uiso 1 1 calc R .
C2T C 0.9317(3) 0.1929(2) 0.88336(11) 0.0390(6) Uani 1 1 d . .
H2TB H 0.9105 0.2213 0.9225 0.047 Uiso 1 1 calc R .
H2TA H 1.0166 0.1331 0.8813 0.047 Uiso 1 1 calc R .
C3T C 0.8243(3) 0.1500(2) 0.86485(11) 0.0364(6) Uani 1 1 d . .
H3TB H 0.7616 0.1458 0.8973 0.044 Uiso 1 1 calc R .
H3TA H 0.8617 0.0749 0.8479 0.044 Uiso 1 1 calc R .
C4T C 0.7570(2) 0.23428(18) 0.82144(10) 0.0294(5) Uani 1 1 d . .
H4TA H 0.7772 0.2013 0.7832 0.035 Uiso 1 1 calc R .
H4TB H 0.6608 0.2579 0.8302 0.035 Uiso 1 1 calc R .
C1E C 0.1310(7) 0.9928(9) 1.0012(3) 0.0416(14) Uani 0.671(9) 1 d PU 1
H1E H 0.2207 0.9880 1.0022 0.050 Uiso 0.671(9) 1 calc PR 1
C2E C 0.0954(10) 0.9168(6) 0.9706(3) 0.0428(17) Uani 0.671(9) 1 d PU 1
H2E H 0.1612 0.8596 0.9504 0.051 Uiso 0.671(9) 1 calc PR 1
C3E C -0.0335(12) 0.9228(8) 0.9691(3) 0.048(2) Uani 0.671(9) 1 d PU 1
H3E H -0.0570 0.8698 0.9480 0.057 Uiso 0.671(9) 1 calc PR 1
C1EX C 0.027(3) 0.9043(16) 0.9683(9) 0.048(2) Uani 0.329(9) 1 d PU 2
H1EA H 0.0467 0.8379 0.9468 0.057 Uiso 0.329(9) 1 calc PR 2
C2EX C 0.1259(17) 0.9473(16) 0.9813(7) 0.0428(17) Uani 0.329(9) 1 d PU 2
H2EA H 0.2139 0.9105 0.9678 0.051 Uiso 0.329(9) 1 calc PR 2
C3EX C 0.0992(17) 1.0405(17) 1.0129(8) 0.0416(14) Uani 0.329(9) 1 d PU 2
H3EA H 0.1685 1.0675 1.0220 0.050 Uiso 0.329(9) 1 calc PR 2
C1DA C 0.9256(2) 0.6106(2) 0.00570(10) 0.0309(5) Uani 1 1 d . .
H1D H 0.8746 0.6867 0.0097 0.037 Uiso 1 1 calc R .
C2DA C 0.8644(2) 0.5279(2) 0.00824(9) 0.0301(5) Uani 1 1 d . .
H2D H 0.7717 0.5470 0.0138 0.036 Uiso 1 1 calc R .
C3DA C 0.9393(2) 0.4173(2) 0.00262(9) 0.0299(5) Uani 1 1 d . .
H3D H 0.8978 0.3602 0.0045 0.036 Uiso 1 1 calc R .
C2FA C 0.0133(2) 0.1062(2) 0.49819(11) 0.0330(6) Uani 1 1 d . .
H2F H 0.0219 0.1792 0.4969 0.040 Uiso 1 1 calc R .
C3FA C -0.0412(3) 0.0686(2) 0.54655(11) 0.0360(6) Uani 1 1 d . .
H3F H -0.0691 0.1155 0.5787 0.043 Uiso 1 1 calc R .
C4FA C -0.0553(2) -0.0375(2) 0.54822(11) 0.0324(5) Uani 1 1 d . .
H4F H -0.0938 -0.0629 0.5813 0.039 Uiso 1 1 calc R .

loop_
_atom_site_aniso_label
_atom_site_aniso_U_11
_atom_site_aniso_U_22
_atom_site_aniso_U_33
_atom_site_aniso_U_23
_atom_site_aniso_U_13
_atom_site_aniso_U_12
Fe1 0.01544(15) 0.01466(14) 0.01601(15) 0.00044(11) -0.00220(11) -0.00531(11)
C1 0.0263(12) 0.0249(11) 0.0219(11) 0.0008(9) -0.0063(9) -0.0091(9)
C2 0.0177(10) 0.0196(10) 0.0179(10) 0.0009(8) -0.0031(8) -0.0062(8)
N1 0.0174(8) 0.0149(8) 0.0179(8) 0.0002(6) -0.0015(7) -0.0061(6)
C10 0.0178(10) 0.0190(10) 0.0190(10) -0.0009(8) -0.0029(8) -0.0054(8)
C11 0.0245(11) 0.0201(10) 0.0269(12) -0.0027(9) -0.0071(9) -0.0077(9)
C12 0.0310(12) 0.0164(10) 0.0344(13) -0.0001(9) -0.0099(10) -0.0092(9)
C13 0.0200(10) 0.0168(10) 0.0244(11) -0.0005(8) -0.0026(8) -0.0066(8)
C14 0.0244(11) 0.0124(9) 0.0232(11) -0.0008(8) -0.0048(9) -0.0063(8)
C15 0.0284(12) 0.0157(10) 0.0241(11) -0.0047(8) 0.0013(9) -0.0078(8)
C16 0.0403(14) 0.0182(10) 0.0208(11) 0.0001(8) -0.0038(10) -0.0110(9)
C17 0.0353(13) 0.0182(10) 0.0286(12) 0.0032(9) -0.0129(10) -0.0097(9)
C18 0.0255(12) 0.0193(10) 0.0336(13) 0.0014(9) -0.0053(10) -0.0070(9)
C19 0.0269(11) 0.0147(9) 0.0250(11) -0.0005(8) -0.0035(9) -0.0079(8)
C151 0.0327(13) 0.0287(12) 0.0348(14) 0.0000(10) 0.0051(11) -0.0069(10)
C171 0.0482(16) 0.0339(14) 0.0374(15) 0.0084(11) -0.0217(12) -0.0139(12)
C191 0.0298(12) 0.0220(11) 0.0269(12) -0.0008(9) -0.0009(10) -0.0050(9)
N2 0.0158(8) 0.0163(8) 0.0166(8) 0.0009(6) -0.0009(7) -0.0055(7)
C20 0.0190(10) 0.0185(10) 0.0194(10) 0.0035(8) -0.0043(8) -0.0098(8)
C21 0.0176(10) 0.0212(10) 0.0230(11) 0.0026(8) -0.0054(8) -0.0070(8)
C22 0.0154(10) 0.0221(10) 0.0257(11) 0.0033(8) -0.0016(8) -0.0057(8)
C23 0.0168(10) 0.0174(10) 0.0221(10) 0.0016(8) 0.0005(8) -0.0066(8)
C24 0.0120(9) 0.0204(10) 0.0211(10) -0.0004(8) -0.0003(8) -0.0024(8)
C25 0.0166(10) 0.0219(10) 0.0220(11) 0.0010(8) 0.0010(8) -0.0024(8)
C26 0.0213(11) 0.0218(10) 0.0247(11) -0.0026(9) -0.0006(9) -0.0039(9)
C27 0.0185(11) 0.0289(11) 0.0205(11) -0.0013(9) -0.0014(8) -0.0048(9)
C28 0.0217(11) 0.0272(11) 0.0221(11) 0.0058(9) -0.0014(9) -0.0084(9)
C29 0.0174(10) 0.0215(10) 0.0232(11) 0.0019(8) -0.0014(8) -0.0065(8)
C251 0.0335(13) 0.0190(10) 0.0244(11) -0.0003(9) -0.0005(10) -0.0061(9)
C271 0.0337(13) 0.0364(13) 0.0214(12) -0.0020(10) -0.0034(10) -0.0092(11)
C291 0.0299(12) 0.0254(11) 0.0261(12) 0.0040(9) -0.0029(9) -0.0138(9)
N3 0.0181(9) 0.0202(8) 0.0150(8) 0.0011(7) -0.0026(7) -0.0065(7)
C30 0.0203(10) 0.0180(10) 0.0172(10) 0.0000(8) -0.0018(8) -0.0077(8)
C31 0.0210(11) 0.0185(10) 0.0167(10) 0.0008(8) -0.0030(8) -0.0033(8)
C32 0.0184(10) 0.0236(10) 0.0165(10) 0.0021(8) -0.0006(8) -0.0046(8)
C33 0.0197(10) 0.0220(10) 0.0137(10) 0.0013(8) -0.0040(8) -0.0075(8)
C34 0.0181(10) 0.0195(10) 0.0156(10) 0.0008(8) 0.0027(8) -0.0050(8)
C35 0.0211(11) 0.0237(10) 0.0174(10) -0.0003(8) 0.0006(8) -0.0078(8)
C36 0.0277(12) 0.0276(11) 0.0255(12) -0.0042(9) 0.0034(9) -0.0147(10)
C37 0.0361(13) 0.0221(11) 0.0239(12) 0.0008(9) 0.0068(10) -0.0099(10)
C38 0.0278(12) 0.0240(11) 0.0195(11) 0.0067(9) 0.0006(9) -0.0005(9)
C39 0.0202(11) 0.0240(11) 0.0166(10) 0.0019(8) 0.0011(8) -0.0036(8)
C391 0.0229(11) 0.0336(12) 0.0203(11) 0.0058(9) -0.0039(9) -0.0081(9)
C371 0.0538(17) 0.0244(12) 0.0403(15) 0.0032(11) 0.0056(13) -0.0160(12)
C351 0.0234(12) 0.0332(12) 0.0256(12) 0.0005(9) -0.0064(9) -0.0104(10)
N4A 0.0179(9) 0.0207(9) 0.0230(9) -0.0008(7) -0.0012(7) -0.0054(7)
C1A 0.0231(11) 0.0151(9) 0.0143(9) 0.0002(7) -0.0020(8) -0.0083(8)
C2A 0.0148(10) 0.0264(11) 0.0249(11) 0.0016(9) -0.0023(8) -0.0047(8)
C3A 0.0246(12) 0.0389(14) 0.0456(15) -0.0070(12) -0.0028(11) -0.0148(11)
C4A 0.0239(12) 0.0410(14) 0.0267(12) 0.0033(10) 0.0017(10) -0.0031(10)
C5A 0.0245(12) 0.0340(13) 0.0399(14) 0.0101(11) -0.0049(11) -0.0029(10)
N4B 0.0249(10) 0.0231(9) 0.0194(9) 0.0038(7) -0.0039(7) -0.0081(8)
C1B 0.0156(10) 0.0150(9) 0.0228(11) -0.0015(8) 0.0003(8) -0.0048(8)
C2B 0.0313(12) 0.0245(11) 0.0165(10) 0.0026(8) -0.0066(9) -0.0076(9)
C3B 0.0369(15) 0.0571(18) 0.0345(15) 0.0028(13) -0.0145(12) -0.0027(13)
C4B 0.068(2) 0.0406(15) 0.0220(13) 0.0056(11) -0.0029(12) -0.0241(14)
C5B 0.0607(19) 0.0334(14) 0.0366(15) -0.0014(11) -0.0201(13) -0.0170(13)
N4C 0.0235(10) 0.0185(9) 0.0236(9) 0.0001(7) -0.0035(7) -0.0066(7)
C1C 0.0139(9) 0.0178(10) 0.0161(10) 0.0031(8) -0.0004(7) -0.0033(8)
C2C 0.0263(11) 0.0190(10) 0.0198(10) -0.0029(8) -0.0034(9) -0.0116(8)
C3C 0.0332(13) 0.0244(11) 0.0245(12) -0.0030(9) 0.0006(10) -0.0115(10)
C4C 0.0262(12) 0.0335(12) 0.0256(12) -0.0035(10) -0.0057(9) -0.0112(10)
C5C 0.0335(13) 0.0201(10) 0.0247(11) -0.0009(9) -0.0002(9) -0.0114(9)
Li1 0.0219(19) 0.0206(18) 0.029(2) 0.0007(15) -0.0019(16) -0.0025(15)
O1 0.0256(8) 0.0176(7) 0.0296(9) 0.0040(6) -0.0041(7) -0.0040(6)
C1T 0.0244(12) 0.0315(13) 0.0480(16) 0.0121(11) -0.0063(11) -0.0028(10)
C2T 0.0460(16) 0.0331(14) 0.0350(14) 0.0122(11) -0.0085(12) -0.0070(12)
C3T 0.0426(15) 0.0228(12) 0.0408(15) 0.0078(10) -0.0038(12) -0.0059(11)
C4T 0.0405(14) 0.0208(11) 0.0280(12) -0.0004(9) -0.0016(10) -0.0114(10)
C1E 0.048(3) 0.031(4) 0.042(3) 0.017(3) -0.002(2) -0.006(3)
C2E 0.069(4) 0.020(3) 0.031(3) -0.0026(19) 0.014(3) -0.005(2)
C3E 0.079(7) 0.040(4) 0.0291(19) 0.009(2) -0.009(5) -0.024(5)
C1EX 0.079(7) 0.040(4) 0.0291(19) 0.009(2) -0.009(5) -0.024(5)
C2EX 0.069(4) 0.020(3) 0.031(3) -0.0026(19) 0.014(3) -0.005(2)
C3EX 0.048(3) 0.031(4) 0.042(3) 0.017(3) -0.002(2) -0.006(3)
C1DA 0.0297(13) 0.0366(13) 0.0249(12) 0.0004(10) -0.0044(10) -0.0071(10)
C2DA 0.0218(12) 0.0469(15) 0.0219(12) 0.0003(10) -0.0031(9) -0.0103(10)
C3DA 0.0292(13) 0.0411(14) 0.0223(12) 0.0010(10) -0.0027(10) -0.0150(11)
C2FA 0.0316(13) 0.0265(12) 0.0430(15) 0.0004(11) -0.0082(11) -0.0104(10)
C3FA 0.0373(14) 0.0319(13) 0.0372(14) -0.0085(11) -0.0021(11) -0.0073(11)
C4FA 0.0278(13) 0.0330(13) 0.0364(14) 0.0011(11) 0.0001(10) -0.0098(10)

loop_
_atom_type_symbol
_atom_type_description
_atom_type_scat_dispersion_real
_atom_type_scat_dispersion_imag
_atom_type_scat_source
C C 0.0033 0.0016 'International Tables Vol C Tables 4.2.6.8 and 6.1.1.4'
H H 0.0000 0.0000 'International Tables Vol C Tables 4.2.6.8 and 6.1.1.4'
Li Li -0.0003 0.0001 'International Tables Vol C Tables 4.2.6.8 and 6.1.1.4'
N N 0.0061 0.0033 'International Tables Vol C Tables 4.2.6.8 and 6.1.1.4'
O O 0.0106 0.0060 'International Tables Vol C Tables 4.2.6.8 and 6.1.1.4'
Fe Fe 0.3463 0.8444 'International Tables Vol C Tables 4.2.6.8 and 6.1.1.4'

loop_
_geom_angle_atom_site_label_1
_geom_angle_atom_site_label_2
_geom_angle_atom_site_label_3
_geom_angle
_geom_angle_site_symmetry_1
_geom_angle_site_symmetry_3
C1B Fe1 C1C 86.46(9) . .
C1B Fe1 C1A 86.20(9) . .
C1C Fe1 C1A 87.31(8) . .
C1B Fe1 N1 97.28(8) . .
C1C Fe1 N1 175.87(8) . .
C1A Fe1 N1 94.68(8) . .
C1B Fe1 N2 99.73(8) . .
C1C Fe1 N2 89.82(8) . .
C1A Fe1 N2 173.24(7) . .
N1 Fe1 N2 87.82(7) . .
C1B Fe1 C30 176.22(8) . .
C1C Fe1 C30 96.90(8) . .
C1A Fe1 C30 95.65(8) . .
N1 Fe1 C30 79.31(7) . .
N2 Fe1 C30 78.62(7) . .
C10 C2 C20 108.50(16) . .
C10 C2 C1 112.13(17) . .
C20 C2 C1 112.13(17) . .
C10 C2 C30 107.08(16) . .
C20 C2 C30 104.64(16) . .
C1 C2 C30 111.95(17) . .
C10 N1 C13 106.30(16) . .
C10 N1 Fe1 112.09(12) . .
C13 N1 Fe1 141.54(14) . .
N1 C10 C11 111.26(18) . .
N1 C10 C2 115.28(17) . .
C11 C10 C2 133.42(19) . .
C10 C11 C12 105.71(19) . .
C13 C12 C11 107.06(18) . .
N1 C13 C12 109.67(18) . .
N1 C13 C14 124.26(18) . .
C12 C13 C14 125.10(18) . .
C15 C14 C19 119.12(19) . .
C15 C14 C13 121.91(19) . .
C19 C14 C13 118.55(19) . .
C16 C15 C14 119.1(2) . .
C16 C15 C151 119.7(2) . .
C14 C15 C151 121.1(2) . .
C17 C16 C15 122.4(2) . .
C16 C17 C18 118.1(2) . .
C16 C17 C171 121.0(2) . .
C18 C17 C171 120.9(2) . .
C17 C18 C19 121.3(2) . .
C18 C19 C14 119.8(2) . .
C18 C19 C191 120.2(2) . .
C14 C19 C191 119.82(19) . .
C20 N2 C23 106.65(16) . .
C20 N2 Fe1 111.61(13) . .
C23 N2 Fe1 139.91(14) . .
C20 N2 Li1 66.28(14) . .
C23 N2 Li1 80.28(14) . .
Fe1 N2 Li1 104.28(11) . .
N2 C20 C21 110.99(18) . .
N2 C20 C2 114.86(17) . .
C21 C20 C2 133.59(19) . .
N2 C20 Li1 79.84(15) . .
C21 C20 Li1 75.32(15) . .
C2 C20 Li1 105.72(16) . .
C20 C21 C22 105.79(18) . .
C20 C21 Li1 69.44(14) . .
C22 C21 Li1 81.05(15) . .
C23 C22 C21 107.29(18) . .
C23 C22 Li1 76.13(14) . .
C21 C22 Li1 65.23(14) . .
N2 C23 C22 109.27(18) . .
N2 C23 C24 124.53(18) . .
C22 C23 C24 125.96(18) . .
N2 C23 Li1 67.67(13) . .
C22 C23 Li1 72.27(14) . .
C24 C23 Li1 130.66(16) . .
C25 C24 C29 118.52(19) . .
C25 C24 C23 120.82(18) . .
C29 C24 C23 120.44(18) . .
C26 C25 C24 119.82(19) . .
C26 C25 C251 119.00(19) . .
C24 C25 C251 121.17(19) . .
C27 C26 C25 122.3(2) . .
C26 C27 C28 117.3(2) . .
C26 C27 C271 122.0(2) . .
C28 C27 C271 120.7(2) . .
C29 C28 C27 122.3(2) . .
C28 C29 C24 119.77(19) . .
C28 C29 C291 118.68(19) . .
C24 C29 C291 121.43(19) . .
C33 N3 C30 106.67(16) . .
C33 N3 Li1 142.57(18) . .
C30 N3 Li1 110.35(16) . .
N3 C30 C31 107.90(16) . .
N3 C30 C2 114.85(16) . .
C31 C30 C2 123.20(17) . .
N3 C30 Fe1 108.96(13) . .
C31 C30 Fe1 106.06(13) . .
C2 C30 Fe1 93.79(12) . .
C32 C31 C30 107.44(18) . .
C31 C32 C33 106.35(18) . .
N3 C33 C32 111.49(18) . .
N3 C33 C34 122.04(18) . .
C32 C33 C34 126.44(18) . .
C35 C34 C39 119.42(19) . .
C35 C34 C33 121.06(18) . .
C39 C34 C33 119.46(18) . .
C36 C35 C34 119.4(2) . .
C36 C35 C351 119.0(2) . .
C34 C35 C351 121.49(19) . .
C37 C36 C35 122.1(2) . .
C36 C37 C38 117.7(2) . .
C36 C37 C371 121.1(2) . .
C38 C37 C371 121.2(2) . .
C37 C38 C39 122.3(2) . .
C38 C39 C34 119.0(2) . .
C38 C39 C391 119.56(19) . .
C34 C39 C391 121.47(19) . .
C1A N4A C2A 168.3(2) . .
N4A C1A Fe1 172.94(18) . .
N4A C2A C3A 107.51(17) . .
N4A C2A C5A 109.31(18) . .
C3A C2A C5A 110.5(2) . .
N4A C2A C4A 107.70(17) . .
C3A C2A C4A 110.37(19) . .
C5A C2A C4A 111.28(19) . .
C1B N4B C2B 163.7(2) . .
N4B C1B Fe1 170.43(18) . .
N4B C2B C4B 108.27(19) . .
N4B C2B C5B 108.06(18) . .
C4B C2B C5B 110.5(2) . .
N4B C2B C3B 107.24(18) . .
C4B C2B C3B 110.3(2) . .
C5B C2B C3B 112.3(2) . .
C1C N4C C2C 173.1(2) . .
N4C C1C Fe1 173.91(18) . .
N4C C2C C4C 107.98(17) . .
N4C C2C C5C 108.34(17) . .
C4C C2C C5C 111.19(18) . .
N4C C2C C3C 108.64(17) . .
C4C C2C C3C 109.98(18) . .
C5C C2C C3C 110.63(18) . .
O1 Li1 N3 119.6(2) . .
O1 Li1 C20 143.2(2) . .
N3 Li1 C20 82.69(15) . .
O1 Li1 C21 108.69(18) . .
N3 Li1 C21 112.10(18) . .
C20 Li1 C21 35.24(9) . .
O1 Li1 N2 152.0(2) . .
N3 Li1 N2 88.33(14) . .
C20 Li1 N2 33.88(8) . .
C21 Li1 N2 57.19(11) . .
O1 Li1 C22 99.69(16) . .
N3 Li1 C22 137.82(18) . .
C20 Li1 C22 55.52(11) . .
C21 Li1 C22 33.71(9) . .
N2 Li1 C22 54.46(10) . .
O1 Li1 C23 120.11(18) . .
N3 Li1 C23 119.55(17) . .
C20 Li1 C23 54.02(11) . .
C21 Li1 C23 54.74(11) . .
N2 Li1 C23 32.05(7) . .
C22 Li1 C23 31.60(8) . .
C1T O1 C4T 107.07(17) . .
C1T O1 Li1 124.02(18) . .
C4T O1 Li1 128.77(18) . .
O1 C1T C2T 105.0(2) . .
C1T C2T C3T 104.9(2) . .
C2T C3T C4T 105.12(19) . .
O1 C4T C3T 106.35(19) . .
C2E C1E C3E 119.4(6) . 2_577
C3E C2E C1E 120.7(5) . .
C2E C3E C1E 119.9(6) . 2_577
C3EX C1EX C2EX 118.6(16) 2_577 .
C3EX C2EX C1EX 121.2(15) . .
C2EX C3EX C1EX 120.2(15) . 2_577
C3DA C1DA C2DA 120.1(2) 2_765 .
C3DA C2DA C1DA 119.6(2) . .
C1DA C3DA C2DA 120.3(2) 2_765 .
C4FA C2FA C3FA 119.9(2) 2_556 .
C2FA C3FA C4FA 120.1(2) . .
C2FA C4FA C3FA 120.0(2) 2_556 .

loop_
_geom_bond_atom_site_label_1
_geom_bond_atom_site_label_2
_geom_bond_distance
_geom_bond_site_symmetry_2
Fe1 C1B 1.835(2) .
Fe1 C1C 1.848(2) .
Fe1 C1A 1.849(2) .
Fe1 N1 2.0180(16) .
Fe1 N2 2.0538(16) .
Fe1 C30 2.253(2) .
C1 C2 1.527(3) .
C2 C10 1.499(3) .
C2 C20 1.504(3) .
C2 C30 1.549(3) .
N1 C10 1.371(3) .
N1 C13 1.378(2) .
C10 C11 1.378(3) .
C11 C12 1.420(3) .
C12 C13 1.387(3) .
C13 C14 1.483(3) .
C14 C15 1.403(3) .
C14 C19 1.408(3) .
C15 C16 1.395(3) .
C15 C151 1.507(3) .
C16 C17 1.384(3) .
C17 C18 1.391(3) .
C17 C171 1.514(3) .
C18 C19 1.397(3) .
C19 C191 1.507(3) .
N2 C20 1.370(3) .
N2 C23 1.388(3) .
N2 Li1 2.419(4) .
C20 C21 1.387(3) .
C20 Li1 2.250(4) .
C21 C22 1.421(3) .
C21 Li1 2.325(4) .
C22 C23 1.391(3) .
C22 Li1 2.529(4) .
C23 C24 1.489(3) .
C23 Li1 2.578(4) .
C24 C25 1.406(3) .
C24 C29 1.406(3) .
C25 C26 1.392(3) .
C25 C251 1.512(3) .
C26 C27 1.387(3) .
C27 C28 1.391(3) .
C27 C271 1.509(3) .
C28 C29 1.390(3) .
C29 C291 1.506(3) .
N3 C33 1.333(3) .
N3 C30 1.421(2) .
N3 Li1 2.000(4) .
C30 C31 1.433(3) .
C31 C32 1.376(3) .
C32 C33 1.430(3) .
C33 C34 1.489(3) .
C34 C35 1.403(3) .
C34 C39 1.409(3) .
C35 C36 1.394(3) .
C35 C351 1.512(3) .
C36 C37 1.386(3) .
C37 C38 1.392(3) .
C37 C371 1.511(3) .
C38 C39 1.393(3) .
C39 C391 1.507(3) .
N4A C1A 1.166(3) .
N4A C2A 1.463(3) .
C2A C3A 1.521(3) .
C2A C5A 1.524(3) .
C2A C4A 1.525(3) .
N4B C1B 1.162(3) .
N4B C2B 1.451(3) .
C2B C4B 1.515(3) .
C2B C5B 1.521(3) .
C2B C3B 1.525(3) .
N4C C1C 1.166(3) .
N4C C2C 1.458(3) .
C2C C4C 1.529(3) .
C2C C5C 1.530(3) .
C2C C3C 1.531(3) .
Li1 O1 1.917(4) .
O1 C1T 1.435(3) .
O1 C4T 1.445(3) .
C1T C2T 1.514(3) .
C2T C3T 1.515(4) .
C3T C4T 1.522(3) .
C1E C2E 1.377(7) .
C1E C3E 1.401(8) 2_577
C2E C3E 1.368(9) .
C3E C1E 1.401(8) 2_577
C1EX C3EX 1.36(2) 2_577
C1EX C2EX 1.39(2) .
C2EX C3EX 1.352(15) .
C3EX C1EX 1.36(2) 2_577
C1DA C3DA 1.383(3) 2_765
C1DA C2DA 1.385(3) .
C2DA C3DA 1.383(3) .
C3DA C1DA 1.383(3) 2_765
C2FA C4FA 1.379(3) 2_556
C2FA C3FA 1.382(4) .
C3FA C4FA 1.385(3) .
C4FA C2FA 1.379(3) 2_556
